data_7032748
loop_
_publ_author_name
'Blundell, Toby J.'
'Hastings, Fiona R.'
'Gridley, Benjamin M.'
'Moxey, Graeme J.'
'Lewis, William'
'Blake, Alexander J.'
'Kays, Deborah L.'

_publ_section_title
;
 Ligand influences on homoleptic Group 12 m-terphenyl complexes.
;
_journal_issue 38
_journal_name_full 'Dalton transactions (Cambridge, England : 2003)'
_journal_page_first 14257
_journal_page_last 14264
_journal_paper_doi 10.1039/c4dt00647j
_journal_volume 43
_journal_year 2014
_chemical_formula_moiety 'C56 H66 Cd'
_chemical_formula_sum 'C56 H66 Cd'
_chemical_formula_weight 851.49
_chemical_name_systematic
; 
 ? 
;
_space_group_IT_number 70
_symmetry_cell_setting orthorhombic
_symmetry_space_group_name_Hall '-F 2uv 2vw'
_symmetry_space_group_name_H-M 'F d d d :2'
_atom_sites_solution_hydrogens geom
_atom_sites_solution_primary direct
_atom_sites_solution_secondary difmap
_audit_creation_method SHELXL-97
_cell_angle_alpha 90.00
_cell_angle_beta 90.00
_cell_angle_gamma 90.00
_cell_formula_units_Z 8
_cell_length_a 13.978(5)
_cell_length_b 18.737(7)
_cell_length_c 34.854(12)
_cell_measurement_reflns_used 7339
_cell_measurement_temperature 90(2)
_cell_measurement_theta_max 27.44
_cell_measurement_theta_min 2.34
_cell_volume 9128(6)
_computing_cell_refinement 'Bruker SAINT version 6.36A (Bruker, 2002)'
_computing_data_collection 'Bruker SMART version 5.625 (Bruker, 2001)'
_computing_data_reduction 'Bruker SAINT; SHELXTL (Sheldrick, 2008)'
_computing_publication_material 'enCIFer(Allen et al.,2004);PLATON(Spek,2003)'
_computing_structure_refinement 'SHELXL-97 (Sheldrick, 2008)'
_computing_structure_solution 'SHELXS-97 (Sheldrick, 2008)'
_diffrn_ambient_temperature 90(2)
_diffrn_detector_area_resol_mean 8.366
_diffrn_measured_fraction_theta_full 0.997
_diffrn_measured_fraction_theta_max 0.997
_diffrn_measurement_device_type 'Bruker SMART APEX CCD area detector'
_diffrn_measurement_method \w
_diffrn_radiation_monochromator graphite
_diffrn_radiation_source 'normal-focus sealed tube'
_diffrn_radiation_type MoK\a
_diffrn_radiation_wavelength 0.71073
_diffrn_reflns_av_R_equivalents 0.0305
_diffrn_reflns_av_sigmaI/netI 0.0227
_diffrn_reflns_limit_h_max 18
_diffrn_reflns_limit_h_min -16
_diffrn_reflns_limit_k_max 17
_diffrn_reflns_limit_k_min -24
_diffrn_reflns_limit_l_max 32
_diffrn_reflns_limit_l_min -45
_diffrn_reflns_number 13736
_diffrn_reflns_theta_full 27.50
_diffrn_reflns_theta_max 27.50
_diffrn_reflns_theta_min 2.34
_diffrn_standards_decay_% 0
_diffrn_standards_number 0
_exptl_absorpt_coefficient_mu 0.514
_exptl_absorpt_correction_T_max 0.746
_exptl_absorpt_correction_T_min 0.676
_exptl_absorpt_correction_type multi-scan
_exptl_absorpt_process_details 'SADABS 2007/2'
_exptl_crystal_colour COLOURLESS
_exptl_crystal_density_diffrn 1.239
_exptl_crystal_density_method 'not measured'
_exptl_crystal_description BLOCK
_exptl_crystal_F_000 3600
_exptl_crystal_size_max 0.16
_exptl_crystal_size_mid 0.13
_exptl_crystal_size_min 0.10
_refine_diff_density_max 0.938
_refine_diff_density_min -0.309
_refine_diff_density_rms 0.071
_refine_ls_extinction_method none
_refine_ls_goodness_of_fit_ref 1.095
_refine_ls_hydrogen_treatment constr
_refine_ls_matrix_type full
_refine_ls_number_parameters 136
_refine_ls_number_reflns 2628
_refine_ls_number_restraints 0
_refine_ls_restrained_S_all 1.095
_refine_ls_R_factor_all 0.0295
_refine_ls_R_factor_gt 0.0275
_refine_ls_shift/su_max 0.000
_refine_ls_shift/su_mean 0.000
_refine_ls_structure_factor_coef Fsqd
_refine_ls_weighting_details 'calc w=1/[\s^2^(Fo^2^)+(0.0396P)^2^+17.6214P] where P=(Fo^2^+2Fc^2^)/3'
_refine_ls_weighting_scheme calc
_refine_ls_wR_factor_gt 0.0713
_refine_ls_wR_factor_ref 0.0733
_reflns_number_gt 2483
_reflns_number_total 2628
_reflns_threshold_expression >2sigma(I)
_cod_data_source_file c4dt00647j2.cif
_cod_data_source_block 12
_cod_depositor_comments
;
The following automatic conversions were performed:

'_symmetry_cell_setting' value 'Orthorhombic' changed to
'orthorhombic' according to
/usr/data/users/saulius/crontab/automatic-downloads/current/RSC/lib/dictionaries/cif_core.dic
dictionary named 'cif_core.dic' version 2.4.2 from 2011-04-26.

Automatic conversion script
Id: cif_fix_values 2827 2014-09-09 07:05:25Z andrius 
;
_cod_original_cell_volume 9129(5)
_cod_original_sg_symbol_H-M 'F d d d'
_cod_database_code 7032748
_nottingham_internal_coll_name CDTBLB
_nottingham_internal_coll_number 10959
_nottingham_internal_coll_client TB/DLK
_nottingham_internal_coll_type hemishpere
_nottingham_internal_coll_frame_time 10
_nottingham_internal_coll_frame_width 0.3
_nottingham_internal_coll_frame_method \w
_nottingham_internal_coll_user TB
_nottingham_internal_coll_date 12/12/2011
_nottingham_internal_coll_location NOTTS
_nottingham_internal_process_user TB
_nottingham_internal_process_date 16/01/2012
_nottingham_internal_solution_user TB
_nottingham_internal_solution_date 16/01/2012
_nottingham_internal_refinement_user TB
_nottingham_internal_refinement_date 16/01/2012
_nottingham_internal_validation_user wl
_nottingham_internal_validation_date 1/2/2012
_nottingham_internal_archive_date 1/2/2012

loop_
_symmetry_equiv_pos_as_xyz
'x, y, z'
'-x+1/4, -y+1/4, z'
'x, -y+1/4, -z+1/4'
'-x+1/4, y, -z+1/4'
'x, y+1/2, z+1/2'
'-x+1/4, -y+3/4, z+1/2'
'x, -y+3/4, -z+3/4'
'-x+1/4, y+1/2, -z+3/4'
'x+1/2, y, z+1/2'
'-x+3/4, -y+1/4, z+1/2'
'x+1/2, -y+1/4, -z+3/4'
'-x+3/4, y, -z+3/4'
'x+1/2, y+1/2, z'
'-x+3/4, -y+3/4, z'
'x+1/2, -y+3/4, -z+1/4'
'-x+3/4, y+1/2, -z+1/4'
'-x, -y, -z'
'x-1/4, y-1/4, -z'
'-x, y-1/4, z-1/4'
'x-1/4, -y, z-1/4'
'-x, -y+1/2, -z+1/2'
'x-1/4, y+1/4, -z+1/2'
'-x, y+1/4, z+1/4'
'x-1/4, -y+1/2, z+1/4'
'-x+1/2, -y, -z+1/2'
'x+1/4, y-1/4, -z+1/2'
'-x+1/2, y-1/4, z+1/4'
'x+1/4, -y, z+1/4'
'-x+1/2, -y+1/2, -z'
'x+1/4, y+1/4, -z'
'-x+1/2, y+1/4, z-1/4'
'x+1/4, -y+1/2, z-1/4'

loop_
_atom_site_label
_atom_site_type_symbol
_atom_site_fract_x
_atom_site_fract_y
_atom_site_fract_z
_atom_site_U_iso_or_equiv
_atom_site_adp_type
_atom_site_occupancy
_atom_site_symmetry_multiplicity
_atom_site_calc_flag
_atom_site_refinement_flags
Cd1 Cd 0.1250 0.1250 0.1250 0.01667(9) Uani 1 4 d S
C1 C 0.1250 0.23773(12) 0.1250 0.0164(4) Uani 1 2 d S
C2 C 0.05899(11) 0.27652(8) 0.10275(4) 0.0175(3) Uani 1 1 d .
C3 C 0.05748(11) 0.35101(9) 0.10363(4) 0.0200(3) Uani 1 1 d .
H3 H 0.0101 0.3763 0.0896 0.024 Uiso 1 1 calc R
C4 C 0.1250 0.38837(13) 0.1250 0.0200(4) Uani 1 2 d S
H4 H 0.1250 0.4391 0.1250 0.024 Uiso 1 2 calc SR
C5 C -0.01124(11) 0.23882(8) 0.07730(4) 0.0182(3) Uani 1 1 d .
C6 C -0.10460(12) 0.22573(9) 0.09060(5) 0.0208(3) Uani 1 1 d .
C7 C -0.17197(12) 0.19647(9) 0.06538(5) 0.0232(3) Uani 1 1 d .
C8 C -0.14639(12) 0.18005(9) 0.02735(5) 0.0242(3) Uani 1 1 d .
C9 C -0.05230(12) 0.19094(9) 0.01459(5) 0.0231(3) Uani 1 1 d .
C10 C 0.01603(11) 0.22015(8) 0.03979(4) 0.0198(3) Uani 1 1 d .
C11 C -0.13050(12) 0.24264(10) 0.13193(5) 0.0252(4) Uani 1 1 d .
H11A H -0.0751 0.2638 0.1449 0.038 Uiso 1 1 calc R
H11B H -0.1491 0.1986 0.1452 0.038 Uiso 1 1 calc R
H11C H -0.1840 0.2764 0.1324 0.038 Uiso 1 1 calc R
C12 C -0.27348(13) 0.18311(10) 0.07836(6) 0.0321(4) Uani 1 1 d .
H12A H -0.2801 0.1967 0.1054 0.048 Uiso 1 1 calc R
H12B H -0.2887 0.1324 0.0754 0.048 Uiso 1 1 calc R
H12C H -0.3175 0.2116 0.0627 0.048 Uiso 1 1 calc R
C13 C -0.22350(14) 0.15107(11) 0.00087(6) 0.0346(4) Uani 1 1 d .
H13A H -0.2746 0.1865 -0.0019 0.052 Uiso 1 1 calc R
H13B H -0.2499 0.1071 0.0117 0.052 Uiso 1 1 calc R
H13C H -0.1957 0.1409 -0.0244 0.052 Uiso 1 1 calc R
C14 C -0.02249(14) 0.17431(10) -0.02638(5) 0.0296(4) Uani 1 1 d .
H14A H -0.0121 0.2190 -0.0404 0.044 Uiso 1 1 calc R
H14B H -0.0730 0.1467 -0.0390 0.044 Uiso 1 1 calc R
H14C H 0.0369 0.1465 -0.0261 0.044 Uiso 1 1 calc R
C15 C 0.11826(12) 0.23138(10) 0.02653(5) 0.0235(3) Uani 1 1 d .
H15A H 0.1539 0.2574 0.0463 0.035 Uiso 1 1 calc R
H15B H 0.1184 0.2590 0.0027 0.035 Uiso 1 1 calc R
H15C H 0.1486 0.1850 0.0221 0.035 Uiso 1 1 calc R

loop_
_atom_site_aniso_label
_atom_site_aniso_U_11
_atom_site_aniso_U_22
_atom_site_aniso_U_33
_atom_site_aniso_U_23
_atom_site_aniso_U_13
_atom_site_aniso_U_12
Cd1 0.01611(13) 0.01497(13) 0.01892(12) 0.000 0.000 0.000
C1 0.0159(10) 0.0174(10) 0.0159(9) 0.000 0.0017(7) 0.000
C2 0.0159(7) 0.0208(7) 0.0157(6) -0.0005(5) 0.0015(5) 0.0006(6)
C3 0.0222(8) 0.0203(7) 0.0174(7) 0.0009(6) 0.0003(6) 0.0021(6)
C4 0.0258(12) 0.0155(10) 0.0187(10) 0.000 0.0005(8) 0.000
C5 0.0182(7) 0.0164(7) 0.0200(7) 0.0013(5) -0.0029(6) 0.0018(5)
C6 0.0202(7) 0.0192(7) 0.0229(8) 0.0019(6) -0.0008(6) 0.0017(6)
C7 0.0183(8) 0.0192(8) 0.0321(8) 0.0019(6) -0.0041(6) 0.0008(6)
C8 0.0251(8) 0.0191(8) 0.0284(8) -0.0007(6) -0.0087(7) 0.0012(6)
C9 0.0282(9) 0.0188(7) 0.0224(7) -0.0001(6) -0.0055(6) 0.0019(6)
C10 0.0205(7) 0.0187(7) 0.0200(7) 0.0010(6) -0.0014(6) 0.0020(6)
C11 0.0204(8) 0.0305(9) 0.0247(8) 0.0004(7) 0.0026(6) 0.0007(7)
C12 0.0186(8) 0.0330(10) 0.0446(11) -0.0002(8) -0.0026(7) -0.0024(7)
C13 0.0313(10) 0.0327(10) 0.0399(10) -0.0064(8) -0.0140(8) -0.0006(8)
C14 0.0356(10) 0.0314(9) 0.0219(8) -0.0040(7) -0.0059(7) 0.0006(7)
C15 0.0232(8) 0.0259(9) 0.0213(8) -0.0012(6) 0.0026(6) 0.0003(6)

loop_
_atom_type_symbol
_atom_type_description
_atom_type_scat_dispersion_real
_atom_type_scat_dispersion_imag
_atom_type_scat_source
C C 0.0033 0.0016 'International Tables Vol C Tables 4.2.6.8 and 6.1.1.4'
H H 0.0000 0.0000 'International Tables Vol C Tables 4.2.6.8 and 6.1.1.4'
Cd Cd -0.8075 1.2024 'International Tables Vol C Tables 4.2.6.8 and 6.1.1.4'

loop_
_geom_angle_atom_site_label_1
_geom_angle_atom_site_label_2
_geom_angle_atom_site_label_3
_geom_angle
_geom_angle_site_symmetry_1
C1 Cd1 C1 180.0 2
C2 C1 C2 117.8(2) 4
C2 C1 Cd1 121.09(10) 4
C2 C1 Cd1 121.09(10) .
C3 C2 C1 120.93(15) .
C3 C2 C5 118.29(14) .
C1 C2 C5 120.79(15) .
C4 C3 C2 120.30(16) .
C4 C3 H3 119.8 .
C2 C3 H3 119.8 .
C3 C4 C3 119.6(2) 4
C3 C4 H4 120.2 4
C3 C4 H4 120.2 .
C10 C5 C6 120.97(14) .
C10 C5 C2 119.31(14) .
C6 C5 C2 119.65(14) .
C7 C6 C5 119.05(15) .
C7 C6 C11 121.12(15) .
C5 C6 C11 119.83(14) .
C6 C7 C8 120.41(15) .
C6 C7 C12 120.59(16) .
C8 C7 C12 119.00(15) .
C9 C8 C7 120.33(15) .
C9 C8 C13 121.62(16) .
C7 C8 C13 118.04(16) .
C8 C9 C10 119.64(15) .
C8 C9 C14 121.67(15) .
C10 C9 C14 118.66(15) .
C5 C10 C9 119.52(15) .
C5 C10 C15 120.28(14) .
C9 C10 C15 120.20(14) .
C6 C11 H11A 109.5 .
C6 C11 H11B 109.5 .
H11A C11 H11B 109.5 .
C6 C11 H11C 109.5 .
H11A C11 H11C 109.5 .
H11B C11 H11C 109.5 .
C7 C12 H12A 109.5 .
C7 C12 H12B 109.5 .
H12A C12 H12B 109.5 .
C7 C12 H12C 109.5 .
H12A C12 H12C 109.5 .
H12B C12 H12C 109.5 .
C8 C13 H13A 109.5 .
C8 C13 H13B 109.5 .
H13A C13 H13B 109.5 .
C8 C13 H13C 109.5 .
H13A C13 H13C 109.5 .
H13B C13 H13C 109.5 .
C9 C14 H14A 109.5 .
C9 C14 H14B 109.5 .
H14A C14 H14B 109.5 .
C9 C14 H14C 109.5 .
H14A C14 H14C 109.5 .
H14B C14 H14C 109.5 .
C10 C15 H15A 109.5 .
C10 C15 H15B 109.5 .
H15A C15 H15B 109.5 .
C10 C15 H15C 109.5 .
H15A C15 H15C 109.5 .
H15B C15 H15C 109.5 .

loop_
_geom_bond_atom_site_label_1
_geom_bond_atom_site_label_2
_geom_bond_distance
_geom_bond_site_symmetry_2
Cd1 C1 2.112(2) 2
Cd1 C1 2.112(2) .
C1 C2 1.4075(19) 4
C1 C2 1.4075(19) .
C2 C3 1.396(2) .
C2 C5 1.500(2) .
C3 C4 1.391(2) .
C3 H3 0.9500 .
C4 C3 1.391(2) 4
C4 H4 0.9500 .
C5 C10 1.406(2) .
C5 C6 1.406(2) .
C6 C7 1.400(2) .
C6 C11 1.519(2) .
C7 C8 1.407(2) .
C7 C12 1.510(2) .
C8 C9 1.403(3) .
C8 C13 1.519(2) .
C9 C10 1.408(2) .
C9 C14 1.520(2) .
C10 C15 1.517(2) .
C11 H11A 0.9800 .
C11 H11B 0.9800 .
C11 H11C 0.9800 .
C12 H12A 0.9800 .
C12 H12B 0.9800 .
C12 H12C 0.9800 .
C13 H13A 0.9800 .
C13 H13B 0.9800 .
C13 H13C 0.9800 .
C14 H14A 0.9800 .
C14 H14B 0.9800 .
C14 H14C 0.9800 .
C15 H15A 0.9800 .
C15 H15B 0.9800 .
C15 H15C 0.9800 .

loop_
_geom_torsion_atom_site_label_1
_geom_torsion_atom_site_label_2
_geom_torsion_atom_site_label_3
_geom_torsion_atom_site_label_4
_geom_torsion
_geom_torsion_site_symmetry_1
_geom_torsion_site_symmetry_4
C2 C1 C2 C3 -1.78(10) 4 .
Cd1 C1 C2 C3 178.22(10) . .
C2 C1 C2 C5 177.90(15) 4 .
Cd1 C1 C2 C5 -2.10(15) . .
C1 C2 C3 C4 3.6(2) . .
C5 C2 C3 C4 -176.11(12) . .
C2 C3 C4 C3 -1.77(10) . 4
C3 C2 C5 C10 93.09(18) . .
C1 C2 C5 C10 -86.60(17) . .
C3 C2 C5 C6 -83.90(19) . .
C1 C2 C5 C6 96.41(16) . .
C10 C5 C6 C7 -2.8(2) . .
C2 C5 C6 C7 174.17(14) . .
C10 C5 C6 C11 176.59(15) . .
C2 C5 C6 C11 -6.5(2) . .
C5 C6 C7 C8 0.4(2) . .
C11 C6 C7 C8 -178.98(16) . .
C5 C6 C7 C12 -178.69(15) . .
C11 C6 C7 C12 2.0(2) . .
C6 C7 C8 C9 1.8(2) . .
C12 C7 C8 C9 -179.11(15) . .
C6 C7 C8 C13 -177.70(16) . .
C12 C7 C8 C13 1.4(2) . .
C7 C8 C9 C10 -1.6(2) . .
C13 C8 C9 C10 177.89(16) . .
C7 C8 C9 C14 -179.52(16) . .
C13 C8 C9 C14 0.0(3) . .
C6 C5 C10 C9 3.0(2) . .
C2 C5 C10 C9 -173.98(14) . .
C6 C5 C10 C15 -177.06(15) . .
C2 C5 C10 C15 6.0(2) . .
C8 C9 C10 C5 -0.8(2) . .
C14 C9 C10 C5 177.22(15) . .
C8 C9 C10 C15 179.27(15) . .
C14 C9 C10 C15 -2.8(2) . .
